data_1519569
loop_
_publ_author_name
'ii, Mimi'
'Light, Mark E.'
'Hursthouse, Michael B.'

_publ_section_title
;
 C15H20O5S
;
_journal_name_full 'Crystal Structure Report Archive'
_journal_page_first 1210
_journal_year 2003
_chemical_absolute_configuration ad
_chemical_formula_moiety 'C15 H20 O5 S'
_chemical_formula_sum 'C15 H20 O5 S'
_chemical_formula_weight 312.37
_space_group_IT_number 4
_symmetry_cell_setting monoclinic
_symmetry_space_group_name_Hall 'P 2yb'
_symmetry_space_group_name_H-M 'P 1 21 1'
_atom_sites_solution_hydrogens geom
_atom_sites_solution_primary direct
_atom_sites_solution_secondary difmap
_cell_angle_alpha 90.00
_cell_angle_beta 90.423(3)
_cell_angle_gamma 90.00
_cell_formula_units_Z 2
_cell_length_a 5.4663(2)
_cell_length_b 17.8280(12)
_cell_length_c 8.1473(5)
_cell_measurement_reflns_used 6255
_cell_measurement_temperature 120(2)
_cell_measurement_theta_max 27.48
_cell_measurement_theta_min 2.91
_cell_volume 793.96(8)
_computing_cell_refinement 'DENZO (Otwinowski and MInor, 1997)'
_computing_data_collection 'COLLECT (Hooft, 1998)'
_computing_data_reduction 'DENZO, COLLECT, MAXUS (Mackay et al., 1998)'
_computing_molecular_graphics 'CAMERON (Watkin, et al., 1993)'
_computing_publication_material 'WINGX (Farrugia, 1998)'
_computing_structure_refinement 'SHELXL-97 (Sheldrick, 1997)'
_computing_structure_solution 'SHELXS-97 (Sheldrick, 1990)'
_diffrn_ambient_temperature 120(2)
_diffrn_detector_area_resol_mean 9.091
_diffrn_measured_fraction_theta_full 0.997
_diffrn_measured_fraction_theta_max 0.997
_diffrn_measurement_device_type 'Bruker Nonius Kappa CCD Area detector'
_diffrn_measurement_method '\f and \w scans to fill the asymmetric unit'
_diffrn_radiation_monochromator graphite
_diffrn_radiation_source 'fine-focus sealed tube'
_diffrn_radiation_type MoK\a
_diffrn_radiation_wavelength 0.71073
_diffrn_reflns_av_R_equivalents 0.0593
_diffrn_reflns_av_sigmaI/netI 0.0522
_diffrn_reflns_limit_h_max 5
_diffrn_reflns_limit_h_min -6
_diffrn_reflns_limit_k_max 21
_diffrn_reflns_limit_k_min -21
_diffrn_reflns_limit_l_max 9
_diffrn_reflns_limit_l_min -9
_diffrn_reflns_number 7744
_diffrn_reflns_theta_full 25.02
_diffrn_reflns_theta_max 25.02
_diffrn_reflns_theta_min 3.39
_exptl_absorpt_coefficient_mu 0.222
_exptl_absorpt_correction_T_max 0.9782
_exptl_absorpt_correction_T_min 0.9365
_exptl_absorpt_correction_type multi-scan
_exptl_absorpt_process_details 'SORTAV (Blessing, 1997)'
_exptl_crystal_colour colourless
_exptl_crystal_density_diffrn 1.307
_exptl_crystal_density_method 'not measured'
_exptl_crystal_description block
_exptl_crystal_F_000 332
_exptl_crystal_size_max 0.30
_exptl_crystal_size_mid 0.15
_exptl_crystal_size_min 0.10
_refine_diff_density_max 0.208
_refine_diff_density_min -0.233
_refine_diff_density_rms 0.041
_refine_ls_abs_structure_details 'Flack H D (1983), Acta Cryst. A39, 876-881'
_refine_ls_abs_structure_Flack 0.13(10)
_refine_ls_extinction_coef 0.024(7)
_refine_ls_extinction_expression Fc^*^=kFc[1+0.001xFc^2^\l^3^/sin(2\q)]^-1/4^
_refine_ls_extinction_method SHELXL
_refine_ls_goodness_of_fit_ref 0.761
_refine_ls_hydrogen_treatment constr
_refine_ls_matrix_type full
_refine_ls_number_parameters 194
_refine_ls_number_reflns 2685
_refine_ls_number_restraints 1
_refine_ls_restrained_S_all 0.761
_refine_ls_R_factor_all 0.0538
_refine_ls_R_factor_gt 0.0418
_refine_ls_shift/su_max 0.000
_refine_ls_shift/su_mean 0.000
_refine_ls_structure_factor_coef Fsqd
_refine_ls_weighting_details 'calc w=1/[\s^2^(Fo^2^)+(0.1298P)^2^+0.0764P] where P=(Fo^2^+2Fc^2^)/3'
_refine_ls_weighting_scheme calc
_refine_ls_wR_factor_gt 0.1167
_refine_ls_wR_factor_ref 0.1301
_reflns_number_gt 2315
_reflns_number_total 2685
_reflns_threshold_expression >2sigma(I)
_cod_data_source_file eCrystal-1210.cif
_cod_data_source_block s92
_cod_depositor_comments
;
Citation :
ii, Mimi (K.K.) and Light, Mark E. and Hursthouse, Michael B. (2003)
University of Southampton, Crystal Structure Report Archive. 
(doi:10.5258/ecrystals/1210)

More at:
http://ecrystals.chem.soton.ac.uk/1210/

The following automatic conversions were performed:

'_symmetry_cell_setting' value 'Monoclinic' changed to 'monoclinic'
according to the built-in table from CIF Core dictionary named
'cif_core.dic' version 2.4.1 from 2010-06-29.

'_exptl_absorpt_correction_type' value 'Multi-scan' changed to
'multi-scan' according to the built-in table from CIF Core dictionary
named 'cif_core.dic' version 2.4.1 from 2010-06-29.

Automatic conversion script
Id: cif_fix_values 3271 2015-04-21 07:52:19Z andrius 
;
_cod_original_sg_symbol_H-M P21
_cod_database_code 1519569

loop_
_symmetry_equiv_pos_as_xyz
'x, y, z'
'-x, y+1/2, -z'

loop_
_atom_site_label
_atom_site_type_symbol
_atom_site_fract_x
_atom_site_fract_y
_atom_site_fract_z
_atom_site_U_iso_or_equiv
_atom_site_adp_type
_atom_site_occupancy
_atom_site_symmetry_multiplicity
_atom_site_calc_flag
_atom_site_refinement_flags
_atom_site_disorder_assembly
_atom_site_disorder_group
S1 S 0.66704(13) 0.77227(5) 0.99731(9) 0.0447(3) Uani 1 1 d . . .
O3 O 0.4624(4) 0.74059(12) 0.8801(2) 0.0381(5) Uani 1 1 d . . .
O2 O 0.3877(4) 0.63103(13) 0.6376(2) 0.0369(5) Uani 1 1 d . . .
C14 C 0.6009(5) 0.77872(19) 1.3252(4) 0.0387(7) Uani 1 1 d . . .
H14 H 0.7420 0.7478 1.3334 0.046 Uiso 1 1 calc R . .
C9 C 0.5100(5) 0.79983(17) 1.1737(3) 0.0303(6) Uani 1 1 d . . .
C11 C 0.1904(6) 0.86768(18) 1.3013(4) 0.0399(8) Uani 1 1 d . . .
H11 H 0.0483 0.8982 1.2930 0.048 Uiso 1 1 calc R . .
C12 C 0.2774(6) 0.84774(17) 1.4542(4) 0.0348(7) Uani 1 1 d . . .
O4 O 0.8313(4) 0.71302(18) 1.0394(3) 0.0635(9) Uani 1 1 d . . .
O1 O 0.1139(4) 0.53706(13) 0.6227(3) 0.0481(6) Uani 1 1 d . . .
C8 C 0.3570(6) 0.66752(18) 0.9154(4) 0.0356(7) Uani 1 1 d . . .
H8A H 0.2462 0.6704 1.0107 0.043 Uiso 1 1 calc R . .
H8B H 0.4871 0.6304 0.9394 0.043 Uiso 1 1 calc R . .
C15 C 0.1504(7) 0.8740(2) 1.6067(5) 0.0523(9) Uani 1 1 d . . .
H15A H 0.0724 0.9226 1.5856 0.078 Uiso 1 1 calc R . .
H15B H 0.2703 0.8792 1.6960 0.078 Uiso 1 1 calc R . .
H15C H 0.0257 0.8373 1.6379 0.078 Uiso 1 1 calc R . .
C13 C 0.4840(6) 0.80307(19) 1.4640(4) 0.0394(7) Uani 1 1 d . . .
H13 H 0.5463 0.7890 1.5687 0.047 Uiso 1 1 calc R . .
C7 C 0.2190(5) 0.64639(17) 0.7642(4) 0.0311(6) Uani 1 1 d . . .
H7 H 0.1113 0.6891 0.7301 0.037 Uiso 1 1 calc R . .
C10 C 0.3055(6) 0.8443(2) 1.1590(4) 0.0401(8) Uani 1 1 d . . .
H10 H 0.2445 0.8587 1.0542 0.048 Uiso 1 1 calc R . .
C3 C 0.0641(5) 0.57357(17) 0.7741(4) 0.0355(7) Uani 1 1 d . . .
H3 H -0.1136 0.5866 0.7798 0.043 Uiso 1 1 calc R . .
O5 O 0.7567(5) 0.83574(19) 0.9131(3) 0.0709(9) Uani 1 1 d . . .
C4 C 0.2623(6) 0.58342(19) 0.5241(4) 0.0368(7) Uani 1 1 d . . .
C6 C 0.1002(8) 0.6286(2) 0.4093(5) 0.0539(9) Uani 1 1 d . . .
H6A H 0.0226 0.5950 0.3293 0.081 Uiso 1 1 calc R . .
H6B H 0.1995 0.6659 0.3515 0.081 Uiso 1 1 calc R . .
H6C H -0.0262 0.6543 0.4729 0.081 Uiso 1 1 calc R . .
C1 C -0.0150(10) 0.5051(2) 1.0323(5) 0.0669(12) Uani 1 1 d . . .
H1A H -0.1730 0.5271 1.0377 0.080 Uiso 1 1 calc R . .
H1B H 0.0377 0.4714 1.1156 0.080 Uiso 1 1 calc R . .
C2 C 0.1298(8) 0.5213(2) 0.9105(5) 0.0517(9) Uani 1 1 d . . .
H2 H 0.2867 0.4984 0.9087 0.062 Uiso 1 1 calc R . .
C5 C 0.4473(7) 0.5366(3) 0.4366(5) 0.0629(12) Uani 1 1 d . . .
H5A H 0.5553 0.5123 0.5171 0.094 Uiso 1 1 calc R . .
H5B H 0.5446 0.5686 0.3643 0.094 Uiso 1 1 calc R . .
H5C H 0.3633 0.4982 0.3711 0.094 Uiso 1 1 calc R . .

loop_
_atom_site_aniso_label
_atom_site_aniso_U_11
_atom_site_aniso_U_22
_atom_site_aniso_U_33
_atom_site_aniso_U_23
_atom_site_aniso_U_13
_atom_site_aniso_U_12
S1 0.0332(4) 0.0672(6) 0.0338(4) -0.0175(4) 0.0094(3) -0.0108(4)
O3 0.0385(11) 0.0460(12) 0.0297(10) -0.0071(9) 0.0029(9) -0.0075(9)
O2 0.0343(11) 0.0458(13) 0.0307(11) -0.0105(9) 0.0032(9) -0.0033(9)
C14 0.0365(15) 0.0440(19) 0.0354(15) 0.0037(15) 0.0008(11) 0.0028(15)
C9 0.0266(13) 0.0352(15) 0.0292(14) -0.0076(11) 0.0050(11) -0.0055(11)
C11 0.0389(17) 0.0365(18) 0.0442(18) -0.0002(14) 0.0047(14) 0.0090(14)
C12 0.0454(17) 0.0282(15) 0.0311(15) -0.0006(12) 0.0108(13) -0.0068(13)
O4 0.0291(12) 0.101(2) 0.0599(16) -0.0378(16) -0.0028(11) 0.0156(13)
O1 0.0621(15) 0.0420(14) 0.0406(13) -0.0074(10) 0.0111(11) -0.0163(11)
C8 0.0344(16) 0.0407(17) 0.0319(16) -0.0003(13) 0.0032(13) 0.0001(12)
C15 0.064(2) 0.050(2) 0.0424(19) -0.0023(16) 0.0190(16) 0.0011(18)
C13 0.0455(16) 0.0433(17) 0.0295(16) 0.0061(13) 0.0006(13) 0.0017(14)
C7 0.0292(14) 0.0357(17) 0.0284(14) 0.0005(12) 0.0042(11) 0.0024(12)
C10 0.0387(16) 0.052(2) 0.0299(16) 0.0013(14) 0.0018(13) 0.0027(14)
C3 0.0348(16) 0.0396(18) 0.0323(15) 0.0002(13) 0.0037(12) -0.0025(13)
O5 0.0727(18) 0.098(2) 0.0423(14) -0.0143(15) 0.0248(13) -0.0478(17)
C4 0.0356(16) 0.0402(17) 0.0346(16) -0.0077(14) 0.0034(12) -0.0059(13)
C6 0.072(2) 0.052(2) 0.0376(17) -0.0021(17) -0.0149(17) -0.0034(19)
C1 0.099(3) 0.055(3) 0.046(2) 0.0013(18) 0.006(2) -0.016(2)
C2 0.065(2) 0.043(2) 0.048(2) 0.0028(16) -0.0049(17) -0.0095(17)
C5 0.051(2) 0.077(3) 0.061(2) -0.036(2) 0.0037(18) 0.0059(19)

loop_
_atom_type_symbol
_atom_type_description
_atom_type_scat_dispersion_real
_atom_type_scat_dispersion_imag
_atom_type_scat_source
C C 0.0033 0.0016 'International Tables Vol C Tables 4.2.6.8 and 6.1.1.4'
H H 0.0000 0.0000 'International Tables Vol C Tables 4.2.6.8 and 6.1.1.4'
O O 0.0106 0.0060 'International Tables Vol C Tables 4.2.6.8 and 6.1.1.4'
S S 0.1246 0.1234 'International Tables Vol C Tables 4.2.6.8 and 6.1.1.4'

loop_
_geom_angle_atom_site_label_1
_geom_angle_atom_site_label_2
_geom_angle_atom_site_label_3
_geom_angle
_geom_angle_site_symmetry_1
_geom_angle_site_symmetry_3
O5 S1 O4 119.31(19) . .
O5 S1 O3 103.93(15) . .
O4 S1 O3 108.90(13) . .
O5 S1 C9 110.37(16) . .
O4 S1 C9 108.82(15) . .
O3 S1 C9 104.40(12) . .
C8 O3 S1 118.91(19) . .
C7 O2 C4 105.9(2) . .
C13 C14 C9 119.0(3) . .
C10 C9 C14 121.5(3) . .
C10 C9 S1 119.6(2) . .
C14 C9 S1 118.9(2) . .
C12 C11 C10 121.5(3) . .
C11 C12 C13 118.5(3) . .
C11 C12 C15 120.6(3) . .
C13 C12 C15 120.9(3) . .
C4 O1 C3 109.8(2) . .
O3 C8 C7 105.2(2) . .
C14 C13 C12 121.3(3) . .
O2 C7 C8 108.8(2) . .
O2 C7 C3 103.6(2) . .
C8 C7 C3 116.2(2) . .
C9 C10 C11 118.3(3) . .
O1 C3 C2 108.3(3) . .
O1 C3 C7 103.3(2) . .
C2 C3 C7 115.6(3) . .
O1 C4 O2 104.8(2) . .
O1 C4 C5 109.7(3) . .
O2 C4 C5 108.5(3) . .
O1 C4 C6 109.1(3) . .
O2 C4 C6 111.1(3) . .
C5 C4 C6 113.4(3) . .
C1 C2 C3 124.0(4) . .

loop_
_geom_bond_atom_site_label_1
_geom_bond_atom_site_label_2
_geom_bond_distance
_geom_bond_site_symmetry_2
S1 O5 1.413(3) .
S1 O4 1.427(3) .
S1 O3 1.571(2) .
S1 C9 1.749(3) .
O3 C8 1.454(4) .
O2 C7 1.415(3) .
O2 C4 1.427(4) .
C14 C13 1.373(4) .
C14 C9 1.380(4) .
C9 C10 1.375(4) .
C11 C12 1.377(5) .
C11 C10 1.386(4) .
C12 C13 1.384(5) .
C12 C15 1.502(4) .
O1 C4 1.413(4) .
O1 C3 1.423(4) .
C8 C7 1.488(4) .
C7 C3 1.552(4) .
C3 C2 1.493(5) .
C4 C5 1.496(5) .
C4 C6 1.516(5) .
C1 C2 1.306(6) .
